data_4346258
loop_
_publ_author_name
'Ashok Kumar, Chowan'
'Nagarajaprakash, R.'
'Ramakrishna, Buthanapalli'
'Manimaran, Bala'

_publ_section_title
;
 Self-assembly of Thiolato-Bridged Manganese(I)-Based Metallarectangles:
 One-pot Synthesis and Structural Characterization.
;
_journal_issue 17
_journal_name_full 'Inorganic chemistry'
_journal_page_first 8406
_journal_page_last 8414
_journal_paper_doi 10.1021/acs.inorgchem.5b01118
_journal_volume 54
_journal_year 2015
_chemical_absolute_configuration unk
_chemical_formula_moiety 'C56 H36 Mn4 N4 O12 S4, 3(C16 H10)'
_chemical_formula_sum 'C104 H66 Mn4 N4 O12 S4'
_chemical_formula_weight 1911.61
_space_group_crystal_system monoclinic
_space_group_IT_number 4
_space_group_name_Hall 'P 2c'
_space_group_name_H-M_alt 'P 1 1 21'
_atom_sites_solution_hydrogens geom
_atom_sites_solution_primary direct
_atom_sites_solution_secondary difmap
_audit_creation_date 2015-04-20
_audit_creation_method
;
Olex2 1.2
(compiled 2013.11.15 svn.r2834 for OlexSys, GUI svn.r4720)
;
_cell_angle_alpha 90.00
_cell_angle_beta 90.00
_cell_angle_gamma 90.00
_cell_formula_units_Z 2
_cell_length_a 10.6699(6)
_cell_length_b 35.774(3)
_cell_length_c 13.2056(9)
_cell_measurement_temperature 150(2)
_cell_volume 5040.6(6)
_computing_molecular_graphics 'Olex2 (Dolomanov et al., 2009)'
_computing_publication_material 'Olex2 (Dolomanov et al., 2009)'
_computing_structure_refinement 'ShelXL (Sheldrick, 2008)'
_computing_structure_solution 'ShelXS (Sheldrick, 2008)'
_diffrn_ambient_temperature 150(2)
_diffrn_measured_fraction_theta_full 0.955
_diffrn_measured_fraction_theta_max 0.813
_diffrn_measurement_device_type 'Xcalibur, Eos'
_diffrn_measurement_method '\w scans'
_diffrn_radiation_monochromator graphite
_diffrn_radiation_type MoK\a
_diffrn_radiation_wavelength 0.71073
_diffrn_reflns_av_R_equivalents 0.0656
_diffrn_reflns_av_unetI/netI 0.1243
_diffrn_reflns_limit_h_max 14
_diffrn_reflns_limit_h_min -13
_diffrn_reflns_limit_k_max 47
_diffrn_reflns_limit_k_min -45
_diffrn_reflns_limit_l_max 18
_diffrn_reflns_limit_l_min -15
_diffrn_reflns_number 25955
_diffrn_reflns_theta_full 25.00
_diffrn_reflns_theta_max 29.17
_diffrn_reflns_theta_min 3.63
_diffrn_source 'fine-focus sealed tube'
_exptl_absorpt_coefficient_mu 0.631
_exptl_crystal_density_diffrn 1.259
_exptl_crystal_density_method 'not measured'
_exptl_crystal_description block
_exptl_crystal_F_000 1956
_exptl_crystal_size_max 0.4
_exptl_crystal_size_mid 0.4
_exptl_crystal_size_min 0.2
_refine_diff_density_max 3.082
_refine_diff_density_min -2.277
_refine_diff_density_rms 0.185
_refine_ls_abs_structure_details 'Flack H D (1983), Acta Cryst. A39, 876-881'
_refine_ls_abs_structure_Flack 0(10)
_refine_ls_extinction_method none
_refine_ls_goodness_of_fit_ref 1.365
_refine_ls_hydrogen_treatment constr
_refine_ls_matrix_type full
_refine_ls_number_parameters 579
_refine_ls_number_reflns 17115
_refine_ls_number_restraints 1106
_refine_ls_restrained_S_all 1.355
_refine_ls_R_factor_all 0.1600
_refine_ls_R_factor_gt 0.1430
_refine_ls_shift/su_max 0.001
_refine_ls_shift/su_mean 0.000
_refine_ls_structure_factor_coef Fsqd
_refine_ls_weighting_details 'calc w=1/[\s^2^(Fo^2^)+(0.2000P)^2^+0.0000P] where P=(Fo^2^+2Fc^2^)/3'
_refine_ls_weighting_scheme calc
_refine_ls_wR_factor_gt 0.3701
_refine_ls_wR_factor_ref 0.3963
_reflns_number_gt 13227
_reflns_number_total 17115
_reflns_threshold_expression >2sigma(I)
_cod_data_source_file ic5b01118_si_002.cif
_cod_data_source_block 3.pyrene
_cod_original_cell_volume 5040.7(7)
_cod_database_code 4346258
_olex2_refinement_description
;
1. Others
 Fixed Uiso: H18(0.1) H21(0.029) H27(0.029) H28(0.029) H30(0.029) H35(0.029)
 H36(0.029) H38(0.029) H39(0.029) H40(0.029) H42(0.029) H43(0.165) H45(0.076)
 H47(0.059) H48(0.029) H50(0.085) H51(0.099) H53(0.029) H54(0.029) H55(0.029)
 H56(0.076) H58(0.074) H68(0.029) H71(0.092) H72(0.029) H25(0.208) H95(0.231)
 H78(0.186) H2I(0.177) H2O(0.17) H1V(0.153) H2A(0.168) H29(0.213) H22(0.195)
 H65(0.181) H2Q(0.1) H2R(0.1) H2S(0.1) H2U(0.1) H2V(0.1) H2X(0.1) H2Y(0.1)
 H2Z(0.1) H3A(0.1) H3B(0.1) H2(0.165) H3(0.165) H1(0.165) H6(0.165) H9(0.165)
 H11(0.165) H13(0.165) H14(0.165) H1A(0.165) H1M(0.165) H1C(0.14) H1F(0.14)
 H1K(0.14) H1O(0.14) H1U(0.14) H1Y(0.14) H1Z(0.14) H2C(0.14) H2L(0.14)
 H3H(0.14) H1D(0.029)
 Fixed X: H18(0.026) H21(0.4467) H27(0.4573) H28(0.3681) H30(0.3656)
 H35(0.0551) H36(0.1215) H38(0.1328) H39(0.4531) H40(0.1431) H42(0.353)
 H43(0.3775) H45(0.0418) H47(0.4499) H48(0.3539) H50(0.3856) H51(0.1352)
 H53(0.4578) H54(0.0509) H55(0.1927) H56(0.0303) H58(0.4634) H68(0.1357)
 H71(0.1062) H72(0.3022) H25(0.1231) H95(0.1225) H78(0.2936) H2I(0.4654)
 H2O(0.4661) H1V(0.3618) H2A(0.3503) H29(0.193) H22(0.0471) H65(0.0586) H2Q(-
 0.1848) H2R(-0.1875) H2S(-0.221) H2U(-0.2614) H2V(-0.2917) H2X(-0.3095) H2Y(-
 0.3067) H2Z(-0.2733) H3A(-0.233) H3B(-0.2026) H2(0.393) H3(0.2054) H1(0.0248)
 H6(-0.0843) H9(-0.0773) H11(0.0451) H13(0.2327) H14(0.4133) H1A(0.5224)
 H1M(0.5156) H1C(-0.1011) H1F(-0.2483) H1K(-0.2033) H1O(-0.0534) H1U(0.1371)
 H1Y(0.3512) H1Z(0.4984) H2C(0.4534) H2L(0.3035) H3H(0.113) H1D(0.0454)
 Fixed Y: H18(0.2213) H21(0.0332) H27(0.2213) H28(0.2216) H30(0.1595)
 H35(0.0336) H36(0.2214) H38(0.1577) H39(0.1578) H40(0.023) H42(0.0278)
 H43(0.28) H45(0.2799) H47(0.2786) H48(0.0764) H50(0.3434) H51(0.2772) H53(-
 0.0133) H54(-0.0166) H55(-0.0165) H56(0.3461) H58(0.3425) H68(0.0736)
 H71(0.344) H72(-0.0188) H25(0.4316) H95(0.4787) H78(0.5183) H2I(0.5108)
 H2O(0.4637) H1V(0.4279) H2A(0.4756) H29(0.5201) H22(0.517) H65(0.4693)
 H2Q(0.2556) H2R(0.3201) H2S(0.3493) H2U(0.3454) H2V(0.3105) H2X(0.2476)
 H2Y(0.1831) H2Z(0.1538) H3A(0.1578) H3B(0.1927) H2(0.1536) H3(0.1235)
 H1(0.1574) H6(0.2191) H9(0.2826) H11(0.342) H13(0.3721) H14(0.3383)
 H1A(0.2765) H1M(0.2131) H1C(0.1703) H1F(0.2132) H1K(0.2764) H1O(0.3291)
 H1U(0.3493) H1Y(0.3352) H1Z(0.2924) H2C(0.2292) H2L(0.1765) H3H(0.1563)
 H1D(0.1585)
 Fixed Z: H18(0.7058) H21(0.4274) H27(0.4584) H28(0.744) H30(0.7451)
 H35(0.7353) H36(0.4125) H38(0.4132) H39(0.4587) H40(0.1821) H42(0.9909)
 H43(0.7526) H45(0.7071) H47(0.4543) H48(0.8733) H50(0.7434) H51(0.4089)
 H53(0.3052) H54(0.8519) H55(0.9829) H56(0.698) H58(0.4548) H68(0.2944)
 H71(0.4143) H72(0.1859) H25(0.3101) H95(0.1892) H78(0.1741) H2I(0.2799)
 H2O(0.4007) H1V(0.8659) H2A(0.9846) H29(0.9733) H22(0.8433) H65(0.7246)
 H2Q(0.2651) H2R(0.2762) H2S(0.43) H2U(0.617) H2V(0.7584) H2X(0.8416)
 H2Y(0.8305) H2Z(0.6767) H3A(0.4897) H3B(0.3483) H2(0.9704) H3(0.9385)
 H1(0.9077) H6(0.8888) H9(0.8897) H11(0.9104) H13(0.9423) H14(0.9732)
 H1A(0.9921) H1M(0.991) H1C(0.1203) H1F(0.065) H1K(0.0639) H1O(0.0974)
 H1U(0.151) H1Y(0.2199) H1Z(0.2752) H2C(0.2764) H2L(0.2429) H3H(0.1892)
 H1D(0.6993)
;
_olex2_submission_special_instructions 'No special instructions were received'

loop_
_space_group_symop_id
_space_group_symop_operation_xyz
1 'x, y, z'
2 '-x, -y, z+1/2'

loop_
_atom_site_label
_atom_site_type_symbol
_atom_site_fract_x
_atom_site_fract_y
_atom_site_fract_z
_atom_site_U_iso_or_equiv
_atom_site_adp_type
_atom_site_occupancy
_atom_site_calc_flag
_atom_site_disorder_assembly
_atom_site_disorder_group
_atom_site_refinement_flags_posn
_atom_site_refinement_flags_adp
Mn1 Mn 0.08168(10) 0.09240(3) 0.55556(9) 0.0078(3) Uani 1 d . . . U
Mn2 Mn 0.41559(10) 0.09212(3) 0.60805(9) 0.0083(3) Uani 1 d . . . U
S3 S 0.27747(18) 0.09516(5) 0.46479(15) 0.0076(4) Uani 1 d . . . U
S4 S 0.21983(18) 0.09538(5) 0.69886(15) 0.0079(4) Uani 1 d . . . U
Mn3 Mn 0.4194(3) 0.40806(7) 0.5962(4) 0.1103(17) Uani 1 d . . D U
N3 N 0.0869(6) 0.15038(18) 0.5597(6) 0.0104(12) Uani 1 d . . . U
N4 N 0.4095(6) 0.15038(18) 0.6034(6) 0.0122(12) Uani 1 d . . . U
S5 S 0.2804(6) 0.40325(13) 0.4511(7) 0.110(2) Uani 1 d . . . U
C7 C 0.0930(10) 0.0424(2) 0.5458(8) 0.0241(8) Uani 1 d . . . U
C8 C 0.4065(9) 0.0416(2) 0.6159(8) 0.0241(8) Uani 1 d . . . U
O10 O 0.3991(7) 0.01055(17) 0.6241(5) 0.0241(8) Uani 1 d . . . U
O11 O 0.0930(6) 0.00984(17) 0.5400(5) 0.0241(8) Uani 1 d . . . U
C12 C 0.0775(8) 0.2300(3) 0.5584(10) 0.0281(19) Uani 1 d . . . U
O13 O -0.0807(7) 0.0949(2) 0.3774(7) 0.0344(19) Uani 1 d . . . U
O14 O 0.5786(7) 0.0963(2) 0.7903(7) 0.0339(19) Uani 1 d . . . U
C15 C -0.0167(8) 0.0944(2) 0.4452(8) 0.0172(17) Uani 1 d . . . U
C16 C 0.0852(16) 0.2708(5) 0.556(2) 0.0830(13) Uani 1 d . . . U
C17 C 0.422(3) 0.2295(6) 0.604(2) 0.1163(19) Uani 1 d . . . U
C18 C 0.0499(15) 0.2095(5) 0.646(2) 0.0830(13) Uani 1 d . . . U
H18 H 0.0260 0.2213 0.7058 0.100 Uiso 1 calc . . R .
N19 N 0.0859(13) 0.3498(3) 0.5579(15) 0.077(3) Uani 1 d . . . U
C21 C 0.3849(10) 0.0316(3) 0.3779(8) 0.0242(5) Uani 1 d . . . U
H21 H 0.4467 0.0332 0.4274 0.029 Uiso 1 calc . . R .
N22 N 0.4136(14) 0.3500(4) 0.6081(16) 0.078(3) Uani 1 d . . . U
O23 O 0.6459(6) 0.0868(2) 0.4865(6) 0.0303(18) Uani 1 d . . . U
C24 C 0.415(3) 0.2712(6) 0.599(2) 0.1163(19) Uani 1 d . . . U
C26 C 0.5113(8) 0.0942(3) 0.7166(8) 0.0195(17) Uani 1 d . . . U
C27 C 0.4410(9) 0.2089(3) 0.5189(8) 0.0242(5) Uani 1 d . . . U
H27 H 0.4573 0.2213 0.4584 0.029 Uiso 1 calc . . R .
C28 C 0.3894(9) 0.2091(3) 0.6847(8) 0.0242(5) Uani 1 d . . . U
H28 H 0.3681 0.2216 0.7440 0.029 Uiso 1 calc . . R .
C30 C 0.3858(9) 0.1715(3) 0.6848(8) 0.0242(5) Uani 1 d . . . U
H30 H 0.3656 0.1595 0.7451 0.029 Uiso 1 calc . . R .
C31 C 0.567(2) 0.4109(6) 0.534(4) 0.159(8) Uani 1 d . . . U
C33 C 0.2096(10) 0.0584(3) 0.7863(8) 0.0242(5) Uani 1 d . . . U
C34 C 0.2884(8) 0.0567(2) 0.3773(6) 0.0139(15) Uani 1 d . . . U
C35 C 0.1168(10) 0.0321(3) 0.7848(8) 0.0242(5) Uani 1 d . . . U
H35 H 0.0551 0.0336 0.7353 0.029 Uiso 1 calc . . R .
C36 C 0.1058(9) 0.2088(3) 0.4728(8) 0.0242(5) Uani 1 d . . . U
H36 H 0.1215 0.2214 0.4125 0.029 Uiso 1 calc . . R .
C37 C 0.5559(9) 0.0901(3) 0.5298(8) 0.0233(19) Uani 1 d . . . U
C38 C 0.1118(9) 0.1703(3) 0.4725(8) 0.0242(5) Uani 1 d . . . U
H38 H 0.1328 0.1577 0.4132 0.029 Uiso 1 calc . . R .
C39 C 0.4368(9) 0.1704(3) 0.5187(8) 0.0242(5) Uani 1 d . . . U
H39 H 0.4531 0.1578 0.4587 0.029 Uiso 1 calc . . R .
C40 C 0.2053(9) 0.0256(3) 0.2309(8) 0.0242(5) Uani 1 d . . . U
H40 H 0.1431 0.0230 0.1821 0.029 Uiso 1 calc . . R .
C42 C 0.2928(9) 0.0289(3) 0.9401(8) 0.0242(5) Uani 1 d . . . U
H42 H 0.3530 0.0278 0.9909 0.029 Uiso 1 calc . . R .
C43 C 0.393(3) 0.2919(8) 0.691(2) 0.138(2) Uani 1 d . . . U
H43 H 0.3775 0.2800 0.7526 0.165 Uiso 1 calc . . R .
C45 C 0.0576(13) 0.2921(4) 0.6462(16) 0.064(2) Uani 1 d . . . U
H45 H 0.0418 0.2799 0.7071 0.076 Uiso 1 calc . . R .
C47 C 0.4371(13) 0.2913(4) 0.5149(12) 0.049(3) Uani 1 d . . . U
H47 H 0.4499 0.2786 0.4543 0.059 Uiso 1 calc . . R .
C48 C 0.2946(9) 0.0575(3) 0.8675(8) 0.0242(5) Uani 1 d . . . U
H48 H 0.3539 0.0764 0.8733 0.029 Uiso 1 calc . . R .
C50 C 0.3971(15) 0.3304(6) 0.6831(16) 0.071(4) Uani 1 d . . . U
H50 H 0.3856 0.3434 0.7434 0.085 Uiso 1 calc . . R .
C51 C 0.1121(18) 0.2895(4) 0.4681(18) 0.082(4) Uani 1 d . . . U
H51 H 0.1352 0.2772 0.4089 0.099 Uiso 1 calc . . R .
C53 C 0.3911(9) 0.0035(3) 0.3050(8) 0.0242(5) Uani 1 d . . . U
H53 H 0.4578 -0.0133 0.3052 0.029 Uiso 1 calc . . R .
C54 C 0.1111(9) 0.0021(3) 0.8570(8) 0.0242(5) Uani 1 d . . . U
H54 H 0.0509 -0.0166 0.8519 0.029 Uiso 1 calc . . R .
C55 C 0.1974(9) 0.0020(3) 0.9336(8) 0.0242(5) Uani 1 d . . . U
H55 H 0.1927 -0.0165 0.9829 0.029 Uiso 1 calc . . R .
C56 C 0.0546(13) 0.3324(4) 0.6415(16) 0.064(2) Uani 1 d . . . U
H56 H 0.0303 0.3461 0.6980 0.076 Uiso 1 calc . . R .
C58 C 0.4423(14) 0.3296(4) 0.5137(15) 0.062(4) Uani 1 d . . . U
H58 H 0.4634 0.3425 0.4548 0.074 Uiso 1 calc . . R .
C68 C 0.1978(9) 0.0555(3) 0.2998(8) 0.0242(5) Uani 1 d . . . U
H68 H 0.1357 0.0736 0.2944 0.029 Uiso 1 calc . . R .
O69 O 0.6525(14) 0.4096(4) 0.469(3) 0.189(11) Uani 1 d . . . U
C71 C 0.1014(17) 0.3307(4) 0.4746(17) 0.077(4) Uani 1 d . . . U
H71 H 0.1062 0.3440 0.4143 0.092 Uiso 1 calc . . R .
C72 C 0.2996(9) 0.0004(3) 0.2331(8) 0.0242(5) Uani 1 d . . . U
H72 H 0.3022 -0.0188 0.1859 0.029 Uiso 1 calc . . R .
Mn4 Mn 0.0859(3) 0.40844(7) 0.5444(4) 0.1059(16) Uani 1 d . . D U
S6 S 0.2205(5) 0.40596(12) 0.6845(7) 0.108(2) Uani 1 d . . . U
O61 O -0.0775(16) 0.4027(4) 0.356(2) 0.138(7) Uani 1 d . . . U
C62 C 0.094(2) 0.4586(5) 0.524(3) 0.121(7) Uani 1 d . . . U
C73 C -0.018(2) 0.4048(4) 0.430(2) 0.125(7) Uani 1 d . . D U
O1 O -0.1455(7) 0.0863(2) 0.6797(7) 0.036(2) Uani 1 d . . . U
C4 C -0.0601(9) 0.0899(2) 0.6329(8) 0.0165(17) Uani 1 d . . . U
O16 O 0.4020(16) 0.4903(4) 0.630(3) 0.194(12) Uani 1 d . . . U
O18 O 0.0954(18) 0.4911(3) 0.521(2) 0.175(11) Uani 1 d . . . U
O20 O -0.1525(13) 0.4182(5) 0.668(2) 0.155(8) Uani 1 d . . . U
C1B C 0.415(2) 0.4589(5) 0.600(3) 0.129(7) Uani 1 d . . . U
C1G C 0.534(2) 0.4062(6) 0.706(2) 0.161(9) Uani 1 d . . D U
C23 C 0.2947(14) 0.4430(4) 0.3674(16) 0.139(7) Uani 1 d . . . U
C25 C 0.1917(14) 0.4475(5) 0.304(2) 0.174(11) Uani 1 d . . G U
H25 H 0.1231 0.4316 0.3101 0.208 Uiso 1 calc . . R .
C95 C 0.1913(16) 0.4757(6) 0.2316(18) 0.193(12) Uani 1 d . . G U
H95 H 0.1225 0.4787 0.1892 0.231 Uiso 1 calc . . R .
C78 C 0.2939(18) 0.4994(4) 0.2226(16) 0.155(10) Uani 1 d . . G U
H78 H 0.2936 0.5183 0.1741 0.186 Uiso 1 calc . . R .
C2I C 0.3968(15) 0.4949(4) 0.2859(17) 0.148(10) Uani 1 d . . G U
H2I H 0.4654 0.5108 0.2799 0.177 Uiso 1 calc . . R .
C2O C 0.3972(13) 0.4667(4) 0.3583(16) 0.142(9) Uani 1 d . . G U
H2O H 0.4661 0.4637 0.4007 0.170 Uiso 1 calc . . R .
C2H C -0.0685(16) 0.4126(5) 0.619(2) 0.125(7) Uani 1 d . . D U
C84 C 0.2113(13) 0.4439(4) 0.7835(15) 0.118(6) Uani 1 d . . . U
C1V C 0.2987(13) 0.4458(4) 0.8613(16) 0.127(8) Uani 1 d . . G U
H1V H 0.3618 0.4279 0.8659 0.153 Uiso 1 calc . . R .
C2A C 0.2919(17) 0.4743(5) 0.9325(14) 0.140(9) Uani 1 d . . G U
H2A H 0.3503 0.4756 0.9846 0.168 Uiso 1 calc . . R .
C29 C 0.1976(18) 0.5010(5) 0.9257(17) 0.178(11) Uani 1 d . . G U
H29 H 0.1930 0.5201 0.9733 0.213 Uiso 1 calc . . R .
C22 C 0.1102(16) 0.4991(5) 0.8478(19) 0.163(10) Uani 1 d . . G U
H22 H 0.0471 0.5170 0.8433 0.195 Uiso 1 calc . . R .
C65 C 0.1170(14) 0.4706(5) 0.7767(16) 0.151(9) Uani 1 d . . G U
H65 H 0.0586 0.4693 0.7246 0.181 Uiso 1 calc . . R .
C2Q C -0.1984(7) 0.2669(2) 0.3275(6) 0.0830(13) Uani 1 d A -1 . U
H2Q H -0.1848 0.2556 0.2651 0.100 Uiso 1 calc A -1 R .
C2R C -0.2000(7) 0.3058(2) 0.3341(7) 0.0830(13) Uani 1 d A -1 G U
H2R H -0.1875 0.3201 0.2762 0.100 Uiso 1 calc A -1 R .
C2S C -0.2201(7) 0.32334(18) 0.4267(8) 0.0830(13) Uani 1 d A -1 G U
H2S H -0.2210 0.3493 0.4300 0.100 Uiso 1 calc A -1 R .
C2T C -0.2391(5) 0.30236(15) 0.5152(7) 0.0830(13) Uani 1 d A -1 G U
C2U C -0.2602(7) 0.31944(15) 0.6121(7) 0.0830(13) Uani 1 d A -1 G U
H2U H -0.2614 0.3454 0.6170 0.100 Uiso 1 calc A -1 R .
C2V C -0.2784(7) 0.29854(18) 0.6967(7) 0.0830(13) Uani 1 d A -1 G U
H2V H -0.2917 0.3105 0.7584 0.100 Uiso 1 calc A -1 R .
C2W C -0.2774(5) 0.25839(18) 0.6930(6) 0.0830(13) Uani 1 d A -1 G U
C2X C -0.2959(7) 0.2362(2) 0.7793(6) 0.0830(13) Uani 1 d A -1 G U
H2X H -0.3095 0.2476 0.8416 0.100 Uiso 1 calc A -1 R .
C2Y C -0.2943(7) 0.1974(2) 0.7726(7) 0.0830(13) Uani 1 d A -1 G U
H2Y H -0.3067 0.1831 0.8305 0.100 Uiso 1 calc A -1 R .
C2Z C -0.2742(7) 0.17980(18) 0.6800(7) 0.0830(13) Uani 1 d A -1 G U
H2Z H -0.2733 0.1538 0.6767 0.100 Uiso 1 calc A -1 R .
C32 C -0.2552(5) 0.20082(15) 0.5916(7) 0.0830(13) Uani 1 d A -1 G U
C3A C -0.2342(7) 0.18368(15) 0.4947(7) 0.0830(13) Uani 1 d A -1 G U
H3A H -0.2330 0.1578 0.4897 0.100 Uiso 1 calc A -1 R .
C3B C -0.2160(7) 0.20462(19) 0.4100(7) 0.0830(13) Uani 1 d A -1 G U
H3B H -0.2026 0.1927 0.3483 0.100 Uiso 1 calc A -1 R .
C3C C -0.2169(6) 0.24476(18) 0.4137(6) 0.0830(13) Uani 1 d A -1 G U
C3D C -0.2376(4) 0.26256(15) 0.5090(6) 0.0830(13) Uani 1 d A -1 G U
C3E C -0.2567(4) 0.24062(15) 0.5977(6) 0.0830(13) Uani 1 d A -1 G U
C2 C 0.3212(14) 0.1676(3) 0.9581(10) 0.138(2) Uani 1 d B -1 . U
H2 H 0.3930 0.1536 0.9704 0.165 Uiso 1 calc B -1 R .
C3 C 0.2083(16) 0.1495(2) 0.9389(10) 0.138(2) Uani 1 d B -1 G U
H3 H 0.2054 0.1235 0.9385 0.165 Uiso 1 calc B -1 R .
C1 C 0.0995(14) 0.1699(3) 0.9204(10) 0.138(2) Uani 1 d B -1 G U
H1 H 0.0248 0.1574 0.9077 0.165 Uiso 1 calc B -1 R .
C5 C 0.1015(11) 0.2091(3) 0.9205(8) 0.138(2) Uani 1 d B -1 G U
C6 C -0.0086(10) 0.2311(4) 0.9017(11) 0.138(2) Uani 1 d B -1 G U
H6 H -0.0843 0.2191 0.8888 0.165 Uiso 1 calc B -1 R .
C9 C -0.0044(10) 0.2691(4) 0.9022(11) 0.138(2) Uani 1 d B -1 G U
H9 H -0.0773 0.2826 0.8897 0.165 Uiso 1 calc B -1 R .
C10 C 0.1103(11) 0.2888(3) 0.9218(8) 0.138(2) Uani 1 d B -1 G U
C11 C 0.1170(15) 0.3280(3) 0.9227(10) 0.138(2) Uani 1 d B -1 G U
H11 H 0.0451 0.3420 0.9104 0.165 Uiso 1 calc B -1 R .
C13 C 0.2299(16) 0.3461(2) 0.9419(10) 0.138(2) Uani 1 d B -1 G U
H13 H 0.2327 0.3721 0.9423 0.165 Uiso 1 calc B -1 R .
C14 C 0.3385(14) 0.3258(3) 0.9605(10) 0.138(2) Uani 1 d B -1 G U
H14 H 0.4133 0.3383 0.9732 0.165 Uiso 1 calc B -1 R .
C19 C 0.3366(11) 0.2866(3) 0.9603(8) 0.138(2) Uani 1 d B -1 G U
C1A C 0.4467(10) 0.2645(4) 0.9792(11) 0.138(2) Uani 1 d B -1 G U
H1A H 0.5224 0.2765 0.9921 0.165 Uiso 1 calc B -1 R .
C1M C 0.4426(10) 0.2265(4) 0.9786(11) 0.138(2) Uani 1 d B -1 G U
H1M H 0.5156 0.2131 0.9910 0.165 Uiso 1 calc B -1 R .
C1N C 0.3279(11) 0.2067(3) 0.9591(8) 0.138(2) Uani 1 d B -1 G U
C3F C 0.2169(10) 0.2279(2) 0.9401(6) 0.138(2) Uani 1 d B -1 G U
C3G C 0.2213(10) 0.2677(2) 0.9407(6) 0.138(2) Uani 1 d B -1 G U
C1C C -0.0816(11) 0.1957(3) 0.1203(9) 0.1163(19) Uani 1 d C -1 . U
H1C H -0.1011 0.1703 0.1203 0.140 Uiso 1 calc C -1 R .
C1F C -0.1703(10) 0.2215(3) 0.0870(9) 0.1163(19) Uani 1 d C -1 G U
H1F H -0.2483 0.2132 0.0650 0.140 Uiso 1 calc C -1 R .
C1K C -0.1432(9) 0.2595(3) 0.0863(9) 0.1163(19) Uani 1 d C -1 G U
H1K H -0.2033 0.2764 0.0639 0.140 Uiso 1 calc C -1 R .
C1L C -0.0262(9) 0.2727(2) 0.1191(7) 0.1163(19) Uani 1 d C -1 G U
C1O C 0.0054(10) 0.3117(2) 0.1195(9) 0.1163(19) Uani 1 d C -1 G U
H1O H -0.0534 0.3291 0.0974 0.140 Uiso 1 calc C -1 R .
C1U C 0.1195(11) 0.32380(18) 0.1516(9) 0.1163(19) Uani 1 d C -1 G U
H1U H 0.1371 0.3493 0.1510 0.140 Uiso 1 calc C -1 R .
C1X C 0.2134(10) 0.2981(2) 0.1866(7) 0.1163(19) Uani 1 d C -1 G U
C1Y C 0.3317(10) 0.3099(3) 0.2200(9) 0.1163(19) Uani 1 d C -1 G U
H1Y H 0.3512 0.3352 0.2199 0.140 Uiso 1 calc C -1 R .
C1Z C 0.4204(10) 0.2841(3) 0.2533(9) 0.1163(19) Uani 1 d C -1 G U
H1Z H 0.4984 0.2924 0.2752 0.140 Uiso 1 calc C -1 R .
C2C C 0.3932(9) 0.2460(3) 0.2539(9) 0.1163(19) Uani 1 d C -1 G U
H2C H 0.4534 0.2292 0.2764 0.140 Uiso 1 calc C -1 R .
C2K C 0.2763(9) 0.2329(2) 0.2212(7) 0.1163(19) Uani 1 d C -1 G U
C2L C 0.2447(11) 0.1938(2) 0.2207(9) 0.1163(19) Uani 1 d C -1 G U
H2L H 0.3035 0.1765 0.2429 0.140 Uiso 1 calc C -1 R .
C3H C 0.1306(11) 0.18180(18) 0.1886(9) 0.1163(19) Uani 1 d C -1 G U
H3H H 0.1130 0.1563 0.1892 0.140 Uiso 1 calc C -1 R .
C3I C 0.0367(10) 0.2075(2) 0.1537(7) 0.1163(19) Uani 1 d C -1 G U
C3J C 0.0653(9) 0.24646(19) 0.1533(6) 0.1163(19) Uani 1 d C -1 G U
C3K C 0.1849(9) 0.25913(19) 0.1870(6) 0.1163(19) Uani 1 d C -1 G U
O30 O 0.5918(14) 0.4041(6) 0.7779(18) 0.191(11) Uani 1 d . . D U
C1D C 0.0598(9) 0.1714(3) 0.6394(8) 0.0242(5) Uani 1 d . . . U
H1D H 0.0454 0.1585 0.6993 0.029 Uiso 1 calc . . R .

loop_
_atom_site_aniso_label
_atom_site_aniso_U_11
_atom_site_aniso_U_22
_atom_site_aniso_U_33
_atom_site_aniso_U_23
_atom_site_aniso_U_13
_atom_site_aniso_U_12
Mn1 0.0062(5) 0.0111(5) 0.0062(6) -0.0008(4) 0.0004(5) -0.0004(4)
Mn2 0.0066(5) 0.0130(5) 0.0054(6) 0.0001(4) 0.0000(5) 0.0031(4)
S3 0.0081(8) 0.0122(8) 0.0025(9) 0.0012(7) 0.0018(7) 0.0040(6)
S4 0.0077(8) 0.0127(8) 0.0033(9) 0.0009(7) 0.0017(7) -0.0012(6)
Mn3 0.0803(18) 0.0400(13) 0.211(5) 0.015(2) -0.051(2) -0.0065(13)
N3 0.006(3) 0.015(3) 0.010(3) 0.006(2) -0.003(3) 0.001(2)
N4 0.013(3) 0.012(3) 0.011(3) 0.002(2) -0.003(3) 0.004(2)
S5 0.102(3) 0.041(2) 0.187(6) 0.041(3) -0.046(4) -0.011(2)
C7 0.039(2) 0.0131(13) 0.020(2) -0.0006(15) -0.0120(19) 0.0037(14)
C8 0.039(2) 0.0131(13) 0.020(2) -0.0006(15) -0.0120(19) 0.0037(14)
O10 0.039(2) 0.0131(13) 0.020(2) -0.0006(15) -0.0120(19) 0.0037(14)
O11 0.039(2) 0.0131(13) 0.020(2) -0.0006(15) -0.0120(19) 0.0037(14)
C12 0.015(4) 0.023(4) 0.047(6) -0.014(3) -0.008(4) 0.009(3)
O13 0.026(4) 0.048(5) 0.029(5) -0.009(4) -0.007(3) -0.002(3)
O14 0.030(4) 0.034(4) 0.038(5) 0.010(3) -0.018(3) 0.009(3)
C15 0.016(4) 0.015(4) 0.021(4) -0.008(3) 0.001(3) 0.004(3)
C16 0.056(2) 0.062(2) 0.131(4) -0.002(2) 0.001(3) -0.0022(19)
C17 0.201(5) 0.087(3) 0.061(3) 0.004(2) 0.028(4) -0.023(4)
C18 0.056(2) 0.062(2) 0.131(4) -0.002(2) 0.001(3) -0.0022(19)
N19 0.074(7) 0.037(4) 0.121(9) -0.006(5) -0.043(7) -0.019(5)
C21 0.0328(13) 0.0276(10) 0.0122(11) 0.0033(9) 0.0027(9) 0.0051(9)
N22 0.078(8) 0.050(5) 0.107(10) 0.005(5) -0.026(8) 0.004(5)
O23 0.020(3) 0.037(4) 0.034(5) -0.001(3) 0.010(3) 0.010(3)
C24 0.201(5) 0.087(3) 0.061(3) 0.004(2) 0.028(4) -0.023(4)
C26 0.018(4) 0.023(4) 0.018(4) 0.002(3) 0.001(3) 0.004(3)
C27 0.0328(13) 0.0276(10) 0.0122(11) 0.0033(9) 0.0027(9) 0.0051(9)
C28 0.0328(13) 0.0276(10) 0.0122(11) 0.0033(9) 0.0027(9) 0.0051(9)
C30 0.0328(13) 0.0276(10) 0.0122(11) 0.0033(9) 0.0027(9) 0.0051(9)
C31 0.078(8) 0.043(9) 0.36(3) 0.065(14) -0.024(8) 0.000(8)
C33 0.0328(13) 0.0276(10) 0.0122(11) 0.0033(9) 0.0027(9) 0.0051(9)
C34 0.016(4) 0.022(4) 0.003(4) -0.003(3) -0.001(3) 0.000(3)
C35 0.0328(13) 0.0276(10) 0.0122(11) 0.0033(9) 0.0027(9) 0.0051(9)
C36 0.0328(13) 0.0276(10) 0.0122(11) 0.0033(9) 0.0027(9) 0.0051(9)
C37 0.027(4) 0.018(4) 0.025(5) -0.012(4) 0.000(3) 0.004(3)
C38 0.0328(13) 0.0276(10) 0.0122(11) 0.0033(9) 0.0027(9) 0.0051(9)
C39 0.0328(13) 0.0276(10) 0.0122(11) 0.0033(9) 0.0027(9) 0.0051(9)
C40 0.0328(13) 0.0276(10) 0.0122(11) 0.0033(9) 0.0027(9) 0.0051(9)
C42 0.0328(13) 0.0276(10) 0.0122(11) 0.0033(9) 0.0027(9) 0.0051(9)
C43 0.219(6) 0.122(4) 0.073(4) -0.002(3) 0.033(5) -0.010(5)
C45 0.054(5) 0.031(4) 0.106(7) -0.015(4) -0.046(5) -0.010(4)
C47 0.058(7) 0.041(5) 0.049(6) 0.017(5) -0.030(6) -0.004(6)
C48 0.0328(13) 0.0276(10) 0.0122(11) 0.0033(9) 0.0027(9) 0.0051(9)
C50 0.057(8) 0.080(6) 0.077(9) 0.008(6) -0.014(8) 0.011(8)
C51 0.107(12) 0.042(6) 0.098(8) -0.007(6) -0.035(10) -0.039(8)
C53 0.0328(13) 0.0276(10) 0.0122(11) 0.0033(9) 0.0027(9) 0.0051(9)
C54 0.0328(13) 0.0276(10) 0.0122(11) 0.0033(9) 0.0027(9) 0.0051(9)
C55 0.0328(13) 0.0276(10) 0.0122(11) 0.0033(9) 0.0027(9) 0.0051(9)
C56 0.054(5) 0.031(4) 0.106(7) -0.015(4) -0.046(5) -0.010(4)
C58 0.070(9) 0.045(5) 0.071(8) 0.026(5) -0.030(8) -0.002(6)
C68 0.0328(13) 0.0276(10) 0.0122(11) 0.0033(9) 0.0027(9) 0.0051(9)
O69 0.063(8) 0.058(8) 0.45(3) 0.069(16) 0.021(13) 0.009(7)
C71 0.088(11) 0.043(5) 0.100(9) -0.002(6) -0.057(9) -0.008(7)
C72 0.0328(13) 0.0276(10) 0.0122(11) 0.0033(9) 0.0027(9) 0.0051(9)
Mn4 0.0827(18) 0.0335(12) 0.202(5) -0.0062(19) -0.050(2) -0.0021(13)
S6 0.087(3) 0.036(2) 0.200(6) -0.035(3) -0.053(3) 0.008(2)
O61 0.117(12) 0.081(10) 0.218(18) 0.022(12) -0.070(13) -0.048(9)
C62 0.097(12) 0.035(5) 0.23(2) -0.009(8) -0.055(11) -0.025(6)
C73 0.112(9) 0.023(6) 0.239(17) -0.011(10) -0.088(13) 0.011(8)
O1 0.017(3) 0.047(5) 0.044(5) 0.016(4) 0.009(3) -0.001(3)
C4 0.021(4) 0.012(3) 0.017(5) 0.005(3) -0.007(3) -0.003(3)
O16 0.117(13) 0.051(7) 0.41(4) -0.026(14) -0.04(2) -0.011(8)
O18 0.159(15) 0.026(5) 0.34(3) 0.002(11) -0.01(2) 0.029(8)
O20 0.058(7) 0.125(13) 0.28(2) -0.089(16) -0.057(8) -0.008(8)
C1B 0.113(13) 0.039(5) 0.23(3) 0.019(8) -0.063(12) -0.010(7)
C1G 0.113(10) 0.047(9) 0.32(2) 0.027(14) -0.130(15) -0.030(11)
C23 0.086(10) 0.059(10) 0.271(17) 0.089(12) -0.059(9) -0.006(8)
C25 0.124(15) 0.17(2) 0.23(3) 0.132(16) -0.066(15) -0.061(14)
C95 0.151(18) 0.16(2) 0.26(3) 0.146(18) -0.070(18) -0.047(14)
C78 0.167(19) 0.082(14) 0.22(3) 0.089(16) -0.048(17) -0.026(13)
C2I 0.183(18) 0.042(9) 0.22(2) 0.054(12) -0.064(17) -0.050(11)
C2O 0.115(13) 0.056(10) 0.26(2) 0.082(13) -0.053(15) -0.022(9)
C2H 0.072(8) 0.048(8) 0.25(2) 0.036(12) -0.045(8) 0.019(8)
C84 0.063(9) 0.045(8) 0.245(15) -0.047(11) -0.051(8) -0.005(6)
C1V 0.121(14) 0.072(12) 0.189(19) -0.025(12) -0.050(13) -0.008(10)
C2A 0.139(17) 0.108(16) 0.17(2) -0.032(14) -0.027(15) 0.028(13)
C29 0.124(18) 0.152(19) 0.26(3) -0.098(19) -0.043(17) 0.024(13)
C22 0.108(16) 0.140(17) 0.24(3) -0.098(16) -0.035(15) 0.051(13)
C65 0.119(15) 0.078(13) 0.26(2) -0.072(14) -0.055(15) 0.039(10)
C2Q 0.056(2) 0.062(2) 0.131(4) -0.002(2) 0.001(3) -0.0022(19)
C2R 0.056(2) 0.062(2) 0.131(4) -0.002(2) 0.001(3) -0.0022(19)
C2S 0.056(2) 0.062(2) 0.131(4) -0.002(2) 0.001(3) -0.0022(19)
C2T 0.056(2) 0.062(2) 0.131(4) -0.002(2) 0.001(3) -0.0022(19)
C2U 0.056(2) 0.062(2) 0.131(4) -0.002(2) 0.001(3) -0.0022(19)
C2V 0.056(2) 0.062(2) 0.131(4) -0.002(2) 0.001(3) -0.0022(19)
C2W 0.056(2) 0.062(2) 0.131(4) -0.002(2) 0.001(3) -0.0022(19)
C2X 0.056(2) 0.062(2) 0.131(4) -0.002(2) 0.001(3) -0.0022(19)
C2Y 0.056(2) 0.062(2) 0.131(4) -0.002(2) 0.001(3) -0.0022(19)
C2Z 0.056(2) 0.062(2) 0.131(4) -0.002(2) 0.001(3) -0.0022(19)
C32 0.056(2) 0.062(2) 0.131(4) -0.002(2) 0.001(3) -0.0022(19)
C3A 0.056(2) 0.062(2) 0.131(4) -0.002(2) 0.001(3) -0.0022(19)
C3B 0.056(2) 0.062(2) 0.131(4) -0.002(2) 0.001(3) -0.0022(19)
C3C 0.056(2) 0.062(2) 0.131(4) -0.002(2) 0.001(3) -0.0022(19)
C3D 0.056(2) 0.062(2) 0.131(4) -0.002(2) 0.001(3) -0.0022(19)
C3E 0.056(2) 0.062(2) 0.131(4) -0.002(2) 0.001(3) -0.0022(19)
C2 0.219(6) 0.122(4) 0.073(4) -0.002(3) 0.033(5) -0.010(5)
C3 0.219(6) 0.122(4) 0.073(4) -0.002(3) 0.033(5) -0.010(5)
C1 0.219(6) 0.122(4) 0.073(4) -0.002(3) 0.033(5) -0.010(5)
C5 0.219(6) 0.122(4) 0.073(4) -0.002(3) 0.033(5) -0.010(5)
C6 0.219(6) 0.122(4) 0.073(4) -0.002(3) 0.033(5) -0.010(5)
C9 0.219(6) 0.122(4) 0.073(4) -0.002(3) 0.033(5) -0.010(5)
C10 0.219(6) 0.122(4) 0.073(4) -0.002(3) 0.033(5) -0.010(5)
C11 0.219(6) 0.122(4) 0.073(4) -0.002(3) 0.033(5) -0.010(5)
C13 0.219(6) 0.122(4) 0.073(4) -0.002(3) 0.033(5) -0.010(5)
C14 0.219(6) 0.122(4) 0.073(4) -0.002(3) 0.033(5) -0.010(5)
C19 0.219(6) 0.122(4) 0.073(4) -0.002(3) 0.033(5) -0.010(5)
C1A 0.219(6) 0.122(4) 0.073(4) -0.002(3) 0.033(5) -0.010(5)
C1M 0.219(6) 0.122(4) 0.073(4) -0.002(3) 0.033(5) -0.010(5)
C1N 0.219(6) 0.122(4) 0.073(4) -0.002(3) 0.033(5) -0.010(5)
C3F 0.219(6) 0.122(4) 0.073(4) -0.002(3) 0.033(5) -0.010(5)
C3G 0.219(6) 0.122(4) 0.073(4) -0.002(3) 0.033(5) -0.010(5)
C1C 0.201(5) 0.087(3) 0.061(3) 0.004(2) 0.028(4) -0.023(4)
C1F 0.201(5) 0.087(3) 0.061(3) 0.004(2) 0.028(4) -0.023(4)
C1K 0.201(5) 0.087(3) 0.061(3) 0.004(2) 0.028(4) -0.023(4)
C1L 0.201(5) 0.087(3) 0.061(3) 0.004(2) 0.028(4) -0.023(4)
C1O 0.201(5) 0.087(3) 0.061(3) 0.004(2) 0.028(4) -0.023(4)
C1U 0.201(5) 0.087(3) 0.061(3) 0.004(2) 0.028(4) -0.023(4)
C1X 0.201(5) 0.087(3) 0.061(3) 0.004(2) 0.028(4) -0.023(4)
C1Y 0.201(5) 0.087(3) 0.061(3) 0.004(2) 0.028(4) -0.023(4)
C1Z 0.201(5) 0.087(3) 0.061(3) 0.004(2) 0.028(4) -0.023(4)
C2C 0.201(5) 0.087(3) 0.061(3) 0.004(2) 0.028(4) -0.023(4)
C2K 0.201(5) 0.087(3) 0.061(3) 0.004(2) 0.028(4) -0.023(4)
C2L 0.201(5) 0.087(3) 0.061(3) 0.004(2) 0.028(4) -0.023(4)
C3H 0.201(5) 0.087(3) 0.061(3) 0.004(2) 0.028(4) -0.023(4)
C3I 0.201(5) 0.087(3) 0.061(3) 0.004(2) 0.028(4) -0.023(4)
C3J 0.201(5) 0.087(3) 0.061(3) 0.004(2) 0.028(4) -0.023(4)
C3K 0.201(5) 0.087(3) 0.061(3) 0.004(2) 0.028(4) -0.023(4)
O30 0.072(10) 0.21(2) 0.29(2) -0.138(18) -0.096(15) 0.036(12)
C1D 0.0328(13) 0.0276(10) 0.0122(11) 0.0033(9) 0.0027(9) 0.0051(9)

loop_
_atom_type_symbol
_atom_type_description
_atom_type_scat_dispersion_real
_atom_type_scat_dispersion_imag
_atom_type_scat_source
C C 0.0033 0.0016 'International Tables Vol C Tables 4.2.6.8 and 6.1.1.4'
H H 0.0000 0.0000 'International Tables Vol C Tables 4.2.6.8 and 6.1.1.4'
Mn Mn 0.3368 0.7283 'International Tables Vol C Tables 4.2.6.8 and 6.1.1.4'
N N 0.0061 0.0033 'International Tables Vol C Tables 4.2.6.8 and 6.1.1.4'
O O 0.0106 0.0060 'International Tables Vol C Tables 4.2.6.8 and 6.1.1.4'
S S 0.1246 0.1234 'International Tables Vol C Tables 4.2.6.8 and 6.1.1.4'

loop_
_geom_angle_atom_site_label_1
_geom_angle_atom_site_label_2
_geom_angle_atom_site_label_3
_geom_angle
S4 Mn1 S3 81.84(7)
N3 Mn1 S3 87.08(19)
N3 Mn1 S4 85.3(2)
C7 Mn1 S3 87.0(4)
C7 Mn1 S4 93.4(3)
C7 Mn1 N3 174.0(4)
C7 Mn1 C4 92.6(4)
C15 Mn1 S3 95.8(3)
C15 Mn1 S4 174.8(3)
C15 Mn1 N3 89.9(3)
C15 Mn1 C7 91.1(4)
C15 Mn1 C4 88.4(4)
C4 Mn1 S3 175.8(3)
C4 Mn1 S4 94.0(3)
C4 Mn1 N3 93.3(3)
S3 Mn2 S4 81.84(7)
N4 Mn2 S3 85.0(2)
N4 Mn2 S4 86.5(2)
C8 Mn2 S3 93.3(3)
C8 Mn2 S4 88.5(3)
C8 Mn2 N4 174.9(4)
C8 Mn2 C37 92.1(5)
C26 Mn2 S3 174.4(3)
C26 Mn2 S4 95.5(3)
C26 Mn2 N4 90.0(4)
C26 Mn2 C8 91.5(4)
C26 Mn2 C37 89.3(5)
C37 Mn2 S3 93.4(3)
C37 Mn2 S4 175.2(4)
C37 Mn2 N4 92.8(4)
Mn2 S3 Mn1 97.95(8)
C34 S3 Mn1 110.1(3)
C34 S3 Mn2 115.6(3)
Mn1 S4 Mn2 97.91(8)
C33 S4 Mn1 116.5(4)
C33 S4 Mn2 110.1(3)
N22 Mn3 S5 88.3(5)
N22 Mn3 S6 84.6(5)
C31 Mn3 S5 100.5(14)
C31 Mn3 N22 96.8(8)
C31 Mn3 S6 178.0(13)
C31 Mn3 C1B 88.7(12)
C31 Mn3 C1G 77.3(16)
S6 Mn3 S5 80.9(3)
C1B Mn3 S5 94.5(10)
C1B Mn3 N22 173.4(14)
C1B Mn3 S6 89.8(10)
C1B Mn3 C1G 91.8(11)
C1G Mn3 S5 173.4(8)
C1G Mn3 N22 85.7(8)
C1G Mn3 S6 101.4(10)
C38 N3 Mn1 120.0(6)
C1D N3 Mn1 125.6(6)
C1D N3 C38 114.3(7)
C30 N4 Mn2 123.2(6)
C30 N4 C39 113.7(7)
C39 N4 Mn2 123.0(6)
Mn4 S5 Mn3 96.7(4)
C23 S5 Mn3 112.0(6)
C23 S5 Mn4 108.9(7)
O11 C7 Mn1 176.1(9)
O10 C8 Mn2 177.5(10)
C18 C12 C16 123.5(15)
C36 C12 C16 120.9(14)
C36 C12 C18 115.5(12)
O13 C15 Mn1 177.9(10)
C45 C16 C12 119.9(19)
C51 C16 C12 121.1(19)
C51 C16 C45 118.9(17)
C27 C17 C24 120.3(19)
C28 C17 C24 125(2)
C28 C17 C27 113.8(17)
C1D C18 C12 116.9(18)
C56 N19 Mn4 123.0(13)
C71 N19 C56 119.6(14)
C71 N19 Mn4 116.8(14)
C34 C21 C53 120.4(10)
C50 N22 Mn3 129.4(17)
C50 N22 C58 115.5(15)
C58 N22 Mn3 114.9(12)
C43 C24 C17 118(2)
C47 C24 C17 125(2)
C47 C24 C43 117(2)
O14 C26 Mn2 178.5(9)
C17 C27 C39 122.4(13)
C17 C28 C30 123.6(14)
N4 C30 C28 124.0(9)
O69 C31 Mn3 163(3)
C35 C33 S4 123.6(8)
C35 C33 C48 117.5(9)
C48 C33 S4 118.6(8)
C21 C34 S3 123.2(7)
C21 C34 C68 120.0(8)
C68 C34 S3 116.5(6)
C33 C35 C54 122.4(10)
C38 C36 C12 123.8(10)
O23 C37 Mn2 174.8(10)
C36 C38 N3 120.3(9)
N4 C39 C27 122.2(9)
C72 C40 C68 122.4(10)
C48 C42 C55 118.0(9)
C50 C43 C24 116(2)
C56 C45 C16 119.8(18)
C24 C47 C58 123.6(19)
C42 C48 C33 122.0(10)
N22 C50 C43 130(2)
C16 C51 C71 114.9(19)
C72 C53 C21 120.2(9)
C55 C54 C35 117.7(10)
C54 C55 C42 122.1(9)
N19 C56 C45 120.3(17)
C47 C58 N22 118.3(15)
C40 C68 C34 117.1(8)
N19 C71 C51 125.5(19)
C40 C72 C53 119.7(10)
N19 Mn4 S5 88.1(5)
N19 Mn4 S6 84.0(5)
S6 Mn4 S5 82.7(3)
C62 Mn4 S5 87.9(9)
C62 Mn4 N19 175.7(12)
C62 Mn4 S6 97.1(9)
C62 Mn4 C73 88.8(10)
C62 Mn4 C2H 92.1(11)
C73 Mn4 S5 95.4(9)
C73 Mn4 N19 89.9(7)
C73 Mn4 S6 173.7(5)
C73 Mn4 C2H 84.8(13)
C2H Mn4 S5 179.7(9)
C2H Mn4 N19 91.9(8)
C2H Mn4 S6 97.0(9)
Mn4 S6 Mn3 99.0(4)
C84 S6 Mn3 110.9(5)
C84 S6 Mn4 119.2(5)
O18 C62 Mn4 173(3)
O61 C73 Mn4 176(3)
O1 C4 Mn1 176.2(8)
O16 C1B Mn3 162(3)
O30 C1G Mn3 172(3)
C25 C23 S5 113.1(8)
C25 C23 C2O 120.0
C2O C23 S5 126.8(8)
C23 C25 C95 120.0
C78 C95 C25 120.0
C95 C78 C2I 120.0
C2O C2I C78 120.0
C2I C2O C23 120.0
O20 C2H Mn4 172(2)
C1V C84 S6 120.8(9)
C1V C84 C65 120.0
C65 C84 S6 119.1(9)
C84 C1V C2A 120.0
C29 C2A C1V 120.0
C22 C29 C2A 120.0
C29 C22 C65 120.0
C22 C65 C84 120.0
C2R C2Q C3C 120.7
C2Q C2R C2S 120.6
C2R C2S C2T 120.8
C2S C2T C2U 122.5
C2S C2T C3D 119.0
C3D C2T C2U 118.5
C2V C2U C2T 121.4
C2U C2V C2W 121.4
C2X C2W C2V 122.4
C2X C2W C3E 119.1
C3E C2W C2V 118.5
C2Y C2X C2W 120.7
C2Z C2Y C2X 120.6
C2Y C2Z C32 120.7
C2Z C32 C3A 122.3
C2Z C32 C3E 119.1
C3E C32 C3A 118.6
C3B C3A C32 121.3
C3A C3B C3C 121.4
C2Q C3C C3B 122.4
C2Q C3C C3D 119.1
C3D C3C C3B 118.5
C2T C3D C3C 119.8
C3E C3D C2T 120.1
C3E C3D C3C 120.1
C32 C3E C2W 119.8
C3D C3E C2W 120.1
C3D C3E C32 120.1
C3 C2 C1N 120.7
C2 C3 C1 120.6
C3 C1 C5 120.7
C1 C5 C6 122.4
C1 C5 C3F 119.1
C3F C5 C6 118.5
C9 C6 C5 121.4
C6 C9 C10 121.3
C11 C10 C9 122.4
C11 C10 C3G 119.0
C3G C10 C9 118.6
C13 C11 C10 120.7
C11 C13 C14 120.6
C13 C14 C19 120.8
C14 C19 C1A 122.5
C14 C19 C3G 119.0
C3G C19 C1A 118.5
C1M C1A C19 121.4
C1A C1M C1N 121.4
C2 C1N C1M 122.5
C2 C1N C3F 119.1
C3F C1N C1M 118.5
C5 C3F C1N 119.8
C3G C3F C5 120.1
C3G C3F C1N 120.1
C10 C3G C19 119.9
C3F C3G C10 120.0
C3F C3G C19 120.1
C1F C1C C3I 120.7
C1K C1F C1C 120.6
C1F C1K C1L 120.8
C1K C1L C1O 122.4
C1K C1L C3J 119.0
C3J C1L C1O 118.5
C1U C1O C1L 121.4
C1O C1U C1X 121.4
C1Y C1X C1U 122.4
C1Y C1X C3K 119.0
C3K C1X C1U 118.5
C1Z C1Y C1X 120.8
C2C C1Z C1Y 120.6
C1Z C2C C2K 120.8
C2C C2K C2L 122.4
C2C C2K C3K 119.0
C3K C2K C2L 118.6
C3H C2L C2K 121.3
C2L C3H C3I 121.5
C1C C3I C3H 122.4
C1C C3I C3J 119.1
C3J C3I C3H 118.5
C1L C3J C3I 119.8
C3K C3J C1L 120.1
C3K C3J C3I 120.1
C1X C3K C2K 119.9
C3J C3K C1X 120.0
C3J C3K C2K 120.1
N3 C1D C18 129.2(14)

loop_
_geom_bond_atom_site_label_1
_geom_bond_atom_site_label_2
_geom_bond_distance
Mn1 S3 2.411(2)
Mn1 S4 2.401(2)
Mn1 N3 2.075(6)
Mn1 C7 1.798(9)
Mn1 C15 1.798(10)
Mn1 C4 1.828(10)
Mn2 S3 2.400(2)
Mn2 S4 2.411(2)
Mn2 N4 2.086(6)
Mn2 C8 1.811(9)
Mn2 C26 1.762(10)
Mn2 C37 1.821(11)
S3 C34 1.800(8)
S4 C33 1.758(10)
Mn3 S5 2.429(8)
Mn3 N22 2.084(13)
Mn3 C31 1.78(3)
Mn3 S6 2.422(8)
Mn3 C1B 1.820(18)
Mn3 C1G 1.898(15)
N3 C38 1.381(12)
N3 C1D 1.326(12)
N4 C30 1.339(12)
N4 C39 1.361(12)
S5 Mn4 2.420(9)
S5 C23 1.808(11)
C7 O11 1.167(11)
C8 O10 1.120(11)
C12 C16 1.461(19)
C12 C18 1.40(3)
C12 C36 1.394(14)
O13 C15 1.126(12)
O14 C26 1.212(13)
C16 C45 1.44(3)
C16 C51 1.37(3)
C17 C24 1.50(3)
C17 C27 1.36(3)
C17 C28 1.33(2)
C18 C1D 1.371(19)
N19 C56 1.31(2)
N19 C71 1.31(3)
N19 Mn4 2.106(12)
C21 C34 1.368(12)
C21 C53 1.394(14)
N22 C50 1.23(2)
N22 C58 1.48(3)
O23 C37 1.123(12)
C24 C43 1.45(3)
C24 C47 1.34(3)
C27 C39 1.377(13)
C28 C30 1.345(14)
C31 O69 1.26(4)
C33 C35 1.368(14)
C33 C48 1.404(14)
C34 C68 1.408(13)
C35 C54 1.437(13)
C36 C38 1.379(13)
C40 C68 1.407(14)
C40 C72 1.348(12)
C42 C48 1.403(13)
C42 C55 1.404(14)
C43 C50 1.38(3)
C45 C56 1.443(17)
C47 C58 1.371(18)
C51 C71 1.48(2)
C53 C72 1.367(14)
C54 C55 1.367(14)
Mn4 S6 2.344(8)
Mn4 C62 1.815(18)
Mn4 C73 1.877(17)
Mn4 C2H 1.926(17)
S6 C84 1.887(14)
O61 C73 1.16(3)
C62 O18 1.16(2)
O1 C4 1.108(12)
O16 C1B 1.20(3)
O20 C2H 1.13(3)
C1G O30 1.136(17)
C23 C25 1.3900
C23 C2O 1.3900
C25 C95 1.3900
C95 C78 1.3900
C78 C2I 1.3900
C2I C2O 1.3900
C84 C1V 1.3900
C84 C65 1.3900
C1V C2A 1.3900
C2A C29 1.3900
C29 C22 1.3900
C22 C65 1.3900
C2Q C2R 1.3920
C2Q C3C 1.4020
C2R C2S 1.3923
C2S C2T 1.4027
C2T C2U 1.4359
C2T C3D 1.4262
C2U C2V 1.3588
C2V C2W 1.4372
C2W C2X 1.4023
C2W C3E 1.4262
C2X C2Y 1.3924
C2Y C2Z 1.3918
C2Z C32 1.4031
C32 C3A 1.4372
C32 C3E 1.4262
C3A C3B 1.3597
C3B C3C 1.4369
C3C C3D 1.4271
C3D C3E 1.4252
C2 C3 1.3913
C2 C1N 1.4021
C3 C1 1.3924
C1 C5 1.4011
C5 C6 1.4371
C5 C3F 1.4270
C6 C9 1.3595
C9 C10 1.4363
C10 C11 1.4031
C10 C3G 1.4266
C11 C13 1.3916
C13 C14 1.3917
C14 C19 1.4025
C19 C1A 1.4368
C19 C3G 1.4266
C1A C1M 1.3587
C1M C1N 1.4376
C1N C3F 1.4273
C3F C3G 1.4260
C1C C1F 1.3921
C1C C3I 1.4026
C1F C1K 1.3912
C1K C1L 1.4029
C1L C1O 1.4371
C1L C3J 1.4264
C1O C1U 1.3590
C1U C1X 1.4366
C1X C1Y 1.4022
C1X C3K 1.4267
C1Y C1Z 1.3925
C1Z C2C 1.3917
C2C C2K 1.4024
C2K C2L 1.4363
C2K C3K 1.4271
C2L C3H 1.3591
C3H C3I 1.4362
C3I C3J 1.4268
C3J C3K 1.4256

loop_
_platon_squeeze_void_nr
_platon_squeeze_void_average_x
_platon_squeeze_void_average_y
_platon_squeeze_void_average_z
_platon_squeeze_void_volume
_platon_squeeze_void_count_electrons
_platon_squeeze_void_content
1 -0.191 0.099 0.104 273 38 ' '
2 -0.194 0.402 0.069 270 36 ' '
3 0.158 0.598 0.569 270 36 ' '
4 0.167 0.901 0.604 273 38 ' '
